data_4029232
loop_
_publ_author_name
'Yang, Kai'
'Liu, Li-Juan'
'Liu, Jin-Tao'

_publ_section_title
;
 The synthesis and strecker reaction of 2-chlorotetrafluoroethanesulfinyl
 ketimines.
;
_journal_issue 7
_journal_name_full 'The Journal of organic chemistry'
_journal_page_first 3215
_journal_page_last 3220
_journal_paper_doi 10.1021/jo500008e
_journal_volume 79
_journal_year 2014
_chemical_absolute_configuration ad
_chemical_formula_sum 'C11 H9 Cl F4 N2 O S'
_chemical_formula_weight 328.71
_chemical_name_systematic
; 
 ? 
;
_space_group_IT_number 144
_symmetry_cell_setting trigonal
_symmetry_space_group_name_Hall 'P 31'
_symmetry_space_group_name_H-M 'P 31'
_atom_sites_solution_hydrogens geom
_atom_sites_solution_primary direct
_atom_sites_solution_secondary difmap
_audit_creation_method SHELXL-97
_cell_angle_alpha 90.00
_cell_angle_beta 90.00
_cell_angle_gamma 120.00
_cell_formula_units_Z 3
_cell_length_a 10.278(5)
_cell_length_b 10.278(5)
_cell_length_c 11.406(7)
_cell_measurement_reflns_used 2353
_cell_measurement_temperature 293(2)
_cell_measurement_theta_max 46.388
_cell_measurement_theta_min 4.561
_cell_volume 1043.5(10)
_computing_cell_refinement 'Bruker SMART'
_computing_data_collection 'Bruker SMART'
_computing_data_reduction 'Bruker SHELXTL'
_computing_molecular_graphics 'Bruker SHELXTL'
_computing_publication_material 'Bruker SHELXTL'
_computing_structure_refinement 'SHELXL-97 (Sheldrick, 1997)'
_computing_structure_solution 'SHELXS-97 (Sheldrick, 1990)'
_diffrn_ambient_temperature 293(2)
_diffrn_measured_fraction_theta_full 0.999
_diffrn_measured_fraction_theta_max 0.999
_diffrn_measurement_device_type 'CCD area detector'
_diffrn_measurement_method 'phi and omega scans'
_diffrn_radiation_monochromator graphite
_diffrn_radiation_source 'fine-focus sealed tube'
_diffrn_radiation_type MoK\a
_diffrn_radiation_wavelength 0.71073
_diffrn_reflns_av_R_equivalents 0.0222
_diffrn_reflns_av_sigmaI/netI 0.0310
_diffrn_reflns_limit_h_max 12
_diffrn_reflns_limit_h_min -12
_diffrn_reflns_limit_k_max 9
_diffrn_reflns_limit_k_min -12
_diffrn_reflns_limit_l_max 14
_diffrn_reflns_limit_l_min -13
_diffrn_reflns_number 5077
_diffrn_reflns_theta_full 25.98
_diffrn_reflns_theta_max 25.98
_diffrn_reflns_theta_min 2.29
_exptl_absorpt_coefficient_mu 0.466
_exptl_absorpt_correction_T_max 1.00000
_exptl_absorpt_correction_T_min 0.62351
_exptl_absorpt_correction_type empirical
_exptl_absorpt_process_details sadabs
_exptl_crystal_colour colorless
_exptl_crystal_density_diffrn 1.569
_exptl_crystal_density_method 'not measured'
_exptl_crystal_description prismatic
_exptl_crystal_F_000 498
_exptl_crystal_size_max 0.342
_exptl_crystal_size_mid 0.213
_exptl_crystal_size_min 0.116
_refine_diff_density_max 0.246
_refine_diff_density_min -0.331
_refine_diff_density_rms 0.052
_refine_ls_abs_structure_details 'Flack H D (1983), Acta Cryst. A39, 876-881'
_refine_ls_abs_structure_Flack 0.02(10)
_refine_ls_extinction_method none
_refine_ls_goodness_of_fit_ref 1.068
_refine_ls_hydrogen_treatment mixed
_refine_ls_matrix_type full
_refine_ls_number_parameters 226
_refine_ls_number_reflns 2613
_refine_ls_number_restraints 67
_refine_ls_restrained_S_all 1.180
_refine_ls_R_factor_all 0.0503
_refine_ls_R_factor_gt 0.0466
_refine_ls_shift/su_max 0.001
_refine_ls_shift/su_mean 0.000
_refine_ls_structure_factor_coef Fsqd
_refine_ls_weighting_details 'calc w=1/[\s^2^(Fo^2^)+(0.0817P)^2^+0.0746P] where P=(Fo^2^+2Fc^2^)/3'
_refine_ls_weighting_scheme calc
_refine_ls_wR_factor_gt 0.1234
_refine_ls_wR_factor_ref 0.1274
_reflns_number_gt 2381
_reflns_number_total 2613
_reflns_threshold_expression >2sigma(I)
_cod_data_source_file jo500008e_si_001.cif
_cod_data_source_block cd211504
_cod_depositor_comments
;
The following automatic conversions were performed:

'_symmetry_cell_setting' value 'Trigonal' changed to 'trigonal'
according to
/usr/data/users/saulius/automatic-downloads/rss-feeds/ACS/lib/dictionaries/cif_core.dic
dictionary named 'cif_core.dic' version 2.4.2 from 2011-04-26.

Automatic conversion script
Id: cif_fix_values 2281 2013-09-26 08:29:07Z andrius 

 Adding full bibliography for
 ./tmp-cod-update-bibliographies-12971/cifs/4029232.cif.
;
_cod_original_cell_volume 1043.5(9)
_cod_original_sg_symbol_H-M P3(1)
_cod_database_code 4029232

loop_
_symmetry_equiv_pos_as_xyz
'x, y, z'
'-y, x-y, z+1/3'
'-x+y, -x, z+2/3'

loop_
_atom_site_label
_atom_site_type_symbol
_atom_site_fract_x
_atom_site_fract_y
_atom_site_fract_z
_atom_site_U_iso_or_equiv
_atom_site_adp_type
_atom_site_occupancy
_atom_site_symmetry_multiplicity
_atom_site_calc_flag
_atom_site_refinement_flags
_atom_site_disorder_assembly
_atom_site_disorder_group
S1 S 0.45307(9) 0.31203(10) 1.07998(7) 0.0531(2) Uani 1 1 d . B .
Cl1 Cl 0.3436(3) 0.5238(3) 1.2018(3) 0.1347(10) Uani 0.85 1 d PDU A 1
F1 F 0.4297(8) 0.5004(6) 0.9364(4) 0.0874(17) Uani 0.70 1 d PDU B 1
F2 F 0.6518(7) 0.5757(9) 0.9989(7) 0.087(2) Uani 0.70 1 d PDU B 1
F3 F 0.6195(5) 0.6684(6) 1.1948(4) 0.0943(13) Uani 0.75 1 d PDU A 1
F4 F 0.5168(9) 0.7425(5) 1.0727(5) 0.0975(19) Uani 0.70 1 d PDU A 1
Cl1' Cl 0.292(2) 0.487(3) 1.114(3) 0.198(9) Uiso 0.15 1 d PD A 2
F1' F 0.3641(17) 0.4508(18) 0.9651(14) 0.101(5) Uani 0.30 1 d PDU A 2
F2' F 0.6083(18) 0.5695(19) 0.9644(11) 0.077(4) Uani 0.30 1 d PDU B 2
F3' F 0.531(3) 0.598(3) 1.2218(14) 0.129(6) Uani 0.25 1 d PDU A 2
F4' F 0.4250(15) 0.6978(12) 1.0751(10) 0.074(3) Uani 0.30 1 d PDU A 2
N1 N 0.5065(4) 0.2619(4) 0.9631(3) 0.0583(8) Uani 1 1 d D . .
N2 N 0.3294(6) 0.2594(6) 0.7112(4) 0.0967(14) Uani 1 1 d . . .
O1 O 0.5649(5) 0.3478(4) 1.1706(3) 0.0865(10) Uani 1 1 d . . .
C1 C 0.4015(4) 0.1410(4) 0.8848(3) 0.0556(8) Uani 1 1 d . . .
C2 C 0.3563(5) 0.2062(5) 0.7877(4) 0.0684(10) Uani 1 1 d . . .
C3 C 0.4873(6) 0.0690(5) 0.8293(4) 0.0713(11) Uani 1 1 d . . .
H3A H 0.5697 0.1428 0.7836 0.107 Uiso 1 1 calc R . .
H3B H 0.4206 -0.0129 0.7797 0.107 Uiso 1 1 calc R . .
H3C H 0.5251 0.0322 0.8901 0.107 Uiso 1 1 calc R . .
C4 C 0.2630(4) 0.0242(4) 0.9513(3) 0.0523(8) Uani 1 1 d . . .
C5 C 0.2832(4) -0.0505(4) 1.0444(4) 0.0588(9) Uani 1 1 d . . .
H5 H 0.3793 -0.0305 1.0642 0.071 Uiso 1 1 calc R . .
C6 C 0.1624(6) -0.1531(4) 1.1069(4) 0.0701(11) Uani 1 1 d . . .
H6 H 0.1776 -0.2005 1.1705 0.084 Uiso 1 1 calc R . .
C7 C 0.0213(5) -0.1877(5) 1.0786(4) 0.0736(12) Uani 1 1 d . . .
H7 H -0.0601 -0.2598 1.1212 0.088 Uiso 1 1 calc R . .
C8 C -0.0011(5) -0.1154(6) 0.9866(5) 0.0818(13) Uani 1 1 d . . .
H8 H -0.0980 -0.1388 0.9662 0.098 Uiso 1 1 calc R . .
C9 C 0.1209(5) -0.0072(5) 0.9237(4) 0.0665(10) Uani 1 1 d . . .
H9 H 0.1058 0.0439 0.8627 0.080 Uiso 1 1 calc R . .
C10 C 0.5023(5) 0.5042(5) 1.0302(3) 0.0609(9) Uani 1 1 d D . .
C11 C 0.4901(7) 0.6056(6) 1.1218(4) 0.0834(13) Uani 1 1 d DU A .
H1 H 0.587(3) 0.319(4) 0.936(3) 0.049(10) Uiso 1 1 d D . .

loop_
_atom_site_aniso_label
_atom_site_aniso_U_11
_atom_site_aniso_U_22
_atom_site_aniso_U_33
_atom_site_aniso_U_23
_atom_site_aniso_U_13
_atom_site_aniso_U_12
S1 0.0566(5) 0.0509(4) 0.0509(5) 0.0053(4) 0.0080(4) 0.0262(4)
Cl1 0.1216(16) 0.1117(14) 0.156(2) -0.0065(13) 0.0622(16) 0.0474(12)
F1 0.139(5) 0.077(3) 0.054(2) 0.004(2) -0.012(3) 0.059(3)
F2 0.073(3) 0.069(3) 0.099(5) 0.008(3) 0.022(3) 0.020(2)
F3 0.080(2) 0.100(3) 0.090(3) -0.020(2) -0.002(2) 0.035(2)
F4 0.162(5) 0.045(2) 0.084(3) 0.014(2) 0.031(4) 0.051(3)
F1' 0.123(9) 0.120(9) 0.087(8) -0.003(6) -0.054(6) 0.081(7)
F2' 0.129(10) 0.066(6) 0.039(5) 0.023(4) 0.029(6) 0.052(7)
F3' 0.160(11) 0.136(10) 0.090(8) -0.002(7) -0.011(8) 0.073(8)
F4' 0.125(7) 0.050(5) 0.068(5) -0.004(4) -0.007(6) 0.059(5)
N1 0.0496(16) 0.0534(16) 0.067(2) -0.0003(13) 0.0138(14) 0.0217(14)
N2 0.116(4) 0.113(3) 0.069(3) 0.029(2) 0.005(2) 0.063(3)
O1 0.128(3) 0.106(2) 0.0616(18) -0.0012(17) -0.0167(18) 0.085(2)
C1 0.063(2) 0.0569(19) 0.0505(19) -0.0014(16) 0.0019(15) 0.0328(17)
C2 0.076(3) 0.072(2) 0.058(2) 0.0111(19) 0.009(2) 0.038(2)
C3 0.083(3) 0.072(2) 0.066(3) -0.0073(19) 0.009(2) 0.044(2)
C4 0.0583(19) 0.0493(17) 0.0458(18) -0.0038(14) -0.0065(15) 0.0242(15)
C5 0.061(2) 0.0532(19) 0.057(2) 0.0004(16) -0.0134(17) 0.0250(16)
C6 0.085(3) 0.0513(19) 0.055(2) 0.0037(17) -0.009(2) 0.0199(19)
C7 0.070(3) 0.061(2) 0.069(3) 0.0046(19) 0.006(2) 0.0170(19)
C8 0.058(2) 0.091(3) 0.085(3) 0.006(2) -0.005(2) 0.029(2)
C9 0.067(2) 0.076(3) 0.061(2) 0.0103(19) -0.0036(18) 0.040(2)
C10 0.082(3) 0.0599(19) 0.049(2) 0.0026(16) -0.0009(18) 0.0417(19)
C11 0.116(4) 0.087(3) 0.066(3) -0.003(2) 0.002(3) 0.065(3)

loop_
_atom_type_symbol
_atom_type_description
_atom_type_scat_dispersion_real
_atom_type_scat_dispersion_imag
_atom_type_scat_source
C C 0.0033 0.0016 'International Tables Vol C Tables 4.2.6.8 and 6.1.1.4'
H H 0.0000 0.0000 'International Tables Vol C Tables 4.2.6.8 and 6.1.1.4'
N N 0.0061 0.0033 'International Tables Vol C Tables 4.2.6.8 and 6.1.1.4'
O O 0.0106 0.0060 'International Tables Vol C Tables 4.2.6.8 and 6.1.1.4'
F F 0.0171 0.0103 'International Tables Vol C Tables 4.2.6.8 and 6.1.1.4'
S S 0.1246 0.1234 'International Tables Vol C Tables 4.2.6.8 and 6.1.1.4'
Cl Cl 0.1484 0.1585 'International Tables Vol C Tables 4.2.6.8 and 6.1.1.4'

loop_
_geom_angle_atom_site_label_1
_geom_angle_atom_site_label_2
_geom_angle_atom_site_label_3
_geom_angle
O1 S1 N1 108.40(19)
O1 S1 C10 100.8(2)
N1 S1 C10 97.51(18)
C11 Cl1' F4' 47.5(6)
C11 Cl1' F1' 76.4(10)
F4' Cl1' F1' 84.1(12)
C10 F1' Cl1' 82.8(10)
C11 F4' Cl1' 60.3(8)
C1 N1 S1 123.1(3)
C1 N1 H1 116(3)
S1 N1 H1 118(3)
N1 C1 C2 109.5(3)
N1 C1 C4 111.3(3)
C2 C1 C4 110.3(3)
N1 C1 C3 107.5(3)
C2 C1 C3 107.1(3)
C4 C1 C3 111.0(3)
N2 C2 C1 176.3(5)
C1 C3 H3A 109.5
C1 C3 H3B 109.5
H3A C3 H3B 109.5
C1 C3 H3C 109.5
H3A C3 H3C 109.5
H3B C3 H3C 109.5
C9 C4 C5 119.0(4)
C9 C4 C1 122.5(3)
C5 C4 C1 118.5(3)
C6 C5 C4 120.0(4)
C6 C5 H5 120.0
C4 C5 H5 120.0
C7 C6 C5 121.6(4)
C7 C6 H6 119.2
C5 C6 H6 119.2
C6 C7 C8 119.3(4)
C6 C7 H7 120.3
C8 C7 H7 120.3
C7 C8 C9 120.0(4)
C7 C8 H8 120.0
C9 C8 H8 120.0
C4 C9 C8 120.1(4)
C4 C9 H9 120.0
C8 C9 H9 120.0
F2' C10 F1 81.4(8)
F2' C10 F2 24.6(7)
F1 C10 F2 105.9(5)
F2' C10 F1' 109.5(10)
F1 C10 F1' 28.6(6)
F2 C10 F1' 133.8(8)
F2' C10 C11 113.8(9)
F1 C10 C11 110.2(4)
F2 C10 C11 105.3(5)
F1' C10 C11 102.2(8)
F2' C10 S1 117.9(9)
F1 C10 S1 111.9(4)
F2 C10 S1 106.5(4)
F1' C10 S1 93.4(6)
C11 C10 S1 116.3(3)
F3' C11 F4 122.1(12)
F3' C11 F3 38.3(12)
F4 C11 F3 96.2(5)
F3' C11 F4' 129.9(12)
F4 C11 F4' 32.4(4)
F3 C11 F4' 122.1(6)
F3' C11 C10 116.3(11)
F4 C11 C10 111.7(4)
F3 C11 C10 109.5(4)
F4' C11 C10 113.7(5)
F3' C11 Cl1 72.4(13)
F4 C11 Cl1 114.5(4)
F3 C11 Cl1 109.1(4)
F4' C11 Cl1 86.2(6)
C10 C11 Cl1 114.2(4)
F3' C11 Cl1' 108.4(17)
F4 C11 Cl1' 104.3(10)
F3 C11 Cl1' 146.5(11)
F4' C11 Cl1' 72.2(10)
C10 C11 Cl1' 87.3(11)
Cl1 C11 Cl1' 38.0(10)

loop_
_geom_bond_atom_site_label_1
_geom_bond_atom_site_label_2
_geom_bond_distance
S1 O1 1.450(4)
S1 N1 1.621(3)
S1 C10 1.866(4)
Cl1 C11 1.594(6)
F1 C10 1.294(7)
F2 C10 1.379(7)
F3 C11 1.422(7)
F4 C11 1.408(7)
Cl1' C11 1.773(19)
Cl1' F4' 1.94(3)
Cl1' F1' 1.96(3)
F1' C10 1.446(12)
F2' C10 1.212(13)
F3' C11 1.232(14)
F4' C11 1.505(10)
N1 C1 1.472(5)
N1 H1 0.80(2)
N2 C2 1.134(6)
C1 C2 1.485(6)
C1 C4 1.528(5)
C1 C3 1.543(5)
C3 H3A 0.9600
C3 H3B 0.9600
C3 H3C 0.9600
C4 C9 1.366(5)
C4 C5 1.385(5)
C5 C6 1.361(6)
C5 H5 0.9300
C6 C7 1.349(7)
C6 H6 0.9300
C7 C8 1.371(7)
C7 H7 0.9300
C8 C9 1.389(7)
C8 H8 0.9300
C9 H9 0.9300
C10 C11 1.524(6)

loop_
_geom_hbond_atom_site_label_D
_geom_hbond_atom_site_label_H
_geom_hbond_atom_site_label_A
_geom_hbond_distance_DH
_geom_hbond_distance_HA
_geom_hbond_distance_DA
_geom_hbond_angle_DHA
_geom_hbond_site_symmetry_A
N1 H1 O1 0.80(2) 2.08(2) 2.871(5) 168(4) 3_664

loop_
_geom_torsion_atom_site_label_1
_geom_torsion_atom_site_label_2
_geom_torsion_atom_site_label_3
_geom_torsion_atom_site_label_4
_geom_torsion
C11 Cl1' F1' C10 22.9(9)
F4' Cl1' F1' C10 70.6(9)
F1' Cl1' F4' C11 -77.0(9)
O1 S1 N1 C1 142.2(3)
C10 S1 N1 C1 -113.7(3)
S1 N1 C1 C2 94.0(4)
S1 N1 C1 C4 -28.3(4)
S1 N1 C1 C3 -150.0(3)
N1 C1 C2 N2 69(8)
C4 C1 C2 N2 -168(8)
C3 C1 C2 N2 -47(8)
N1 C1 C4 C9 119.8(4)
C2 C1 C4 C9 -2.0(5)
C3 C1 C4 C9 -120.6(4)
N1 C1 C4 C5 -59.0(4)
C2 C1 C4 C5 179.2(4)
C3 C1 C4 C5 60.6(5)
C9 C4 C5 C6 -0.1(6)
C1 C4 C5 C6 178.7(4)
C4 C5 C6 C7 1.7(7)
C5 C6 C7 C8 -1.5(7)
C6 C7 C8 C9 -0.3(8)
C5 C4 C9 C8 -1.7(6)
C1 C4 C9 C8 179.5(4)
C7 C8 C9 C4 1.9(8)
Cl1' F1' C10 F2' -147.7(13)
Cl1' F1' C10 F1 -137(2)
Cl1' F1' C10 F2 -152.2(11)
Cl1' F1' C10 C11 -26.8(10)
Cl1' F1' C10 S1 91.1(9)
O1 S1 C10 F2' 79.0(9)
N1 S1 C10 F2' -31.5(9)
O1 S1 C10 F1 170.7(4)
N1 S1 C10 F1 60.2(4)
O1 S1 C10 F2 55.4(5)
N1 S1 C10 F2 -55.0(4)
O1 S1 C10 F1' -166.9(8)
N1 S1 C10 F1' 82.7(8)
O1 S1 C10 C11 -61.5(4)
N1 S1 C10 C11 -172.0(3)
Cl1' F4' C11 F3' -99(2)
Cl1' F4' C11 F4 172.2(15)
Cl1' F4' C11 F3 -146.3(12)
Cl1' F4' C11 C10 78.7(12)
Cl1' F4' C11 Cl1 -36.1(10)
F2' C10 C11 F3' -103.4(17)
F1 C10 C11 F3' 167.4(15)
F2 C10 C11 F3' -78.9(15)
F1' C10 C11 F3' 138.7(17)
S1 C10 C11 F3' 38.7(15)
F2' C10 C11 F4 43.1(10)
F1 C10 C11 F4 -46.2(7)
F2 C10 C11 F4 67.6(7)
F1' C10 C11 F4 -74.8(8)
S1 C10 C11 F4 -174.8(5)
F2' C10 C11 F3 -62.2(10)
F1 C10 C11 F3 -151.5(5)
F2 C10 C11 F3 -37.7(6)
F1' C10 C11 F3 179.9(8)
S1 C10 C11 F3 79.8(5)
F2' C10 C11 F4' 78.2(11)
F1 C10 C11 F4' -11.0(8)
F2 C10 C11 F4' 102.8(8)
F1' C10 C11 F4' -39.6(9)
S1 C10 C11 F4' -139.7(7)
F2' C10 C11 Cl1 175.1(9)
F1 C10 C11 Cl1 85.8(5)
F2 C10 C11 Cl1 -160.4(5)
F1' C10 C11 Cl1 57.2(8)
S1 C10 C11 Cl1 -42.8(5)
F2' C10 C11 Cl1' 147.5(13)
F1 C10 C11 Cl1' 58.2(10)
F2 C10 C11 Cl1' 172.0(10)
F1' C10 C11 Cl1' 29.6(12)
S1 C10 C11 Cl1' -70.4(10)
F4' Cl1' C11 F3' 127.2(13)
F1' Cl1' C11 F3' -138.4(13)
F4' Cl1' C11 F4 -4.3(8)
F1' Cl1' C11 F4 90.1(9)
F4' Cl1' C11 F3 121.7(15)
F1' Cl1' C11 F3 -143.8(13)
F1' Cl1' C11 F4' 94.5(10)
F4' Cl1' C11 C10 -116.0(7)
F1' Cl1' C11 C10 -21.5(8)
F4' Cl1' C11 Cl1 107.3(14)
F1' Cl1' C11 Cl1 -158.2(19)
